data_4021295
loop_
_publ_author_name
'Tomoo Hayamizu'
'Hajime Maeda'
'Kazuhiko Mizuno'

_publ_section_title
;
 Diastereoselective Protonation on Radical Anions of Electron-Deficient
 Alkenes via Photoinduced Electron Transfer
;
_journal_name_full 'Journal of Organic Chemistry'
_journal_page_first 4997
_journal_page_last 5004
_journal_paper_doi 10.1021/jo0496953
_journal_volume 69
_journal_year 2004
_chemical_formula_moiety 'C20 H26 N2'
_chemical_formula_sum 'C20 H26 N2'
_chemical_formula_weight 294.44
_space_group_IT_number 4
_symmetry_cell_setting monoclinic
_symmetry_space_group_name_Hall 'P 2yb'
_symmetry_space_group_name_H-M 'P 1 21 1'
_cell_angle_alpha 90
_cell_angle_beta 110.457(2)
_cell_angle_gamma 90
_cell_formula_units_Z 4
_cell_length_a 16.7104(3)
_cell_length_b 6.4424(1)
_cell_length_c 17.8094(4)
_cell_measurement_temperature 296.1
_cell_volume 1796.36(6)
_exptl_crystal_density_diffrn 1.089
_cod_original_sg_symbol_H-M 'P 21'
_cod_database_code 4021295

loop_
_symmetry_equiv_pos_as_xyz
x,y,z
-x,y+1/2,-z

loop_
_atom_site_label
_atom_site_type_symbol
_atom_site_fract_x
_atom_site_fract_y
_atom_site_fract_z
_atom_site_U_iso_or_equiv
_atom_site_adp_type
_atom_site_occupancy
_atom_site_symmetry_multiplicity
_atom_site_calc_flag
_atom_site_refinement_flags
_atom_site_disorder_assembly
_atom_site_disorder_group
N(1) N 1.4016 -0.7492 0.2798 0.086(3) Uani 1.00 1 d . . .
N(2) N 1.5370 -0.1892 0.3052 0.077(2) Uani 1.00 1 d . . .
N(3) N 1.0348 -0.4397 0.2213 0.114(4) Uani 1.00 1 d . . .
N(4) N 1.1613 0.1164 0.2049 0.097(3) Uani 1.00 1 d . . .
C(5) C 1.3708 -0.2095 -0.0016 0.044(2) Uani 1.00 1 d . . .
C(7) C 1.4056 -0.4574 0.1147 0.052(2) Uani 1.00 1 d . . .
C(11) C 1.3850 -0.3541 0.2449 0.042(2) Uani 1.00 1 d . . .
C(14) C 1.3228 -0.2602 0.2834 0.050(2) Uani 1.00 1 d . . .
C(10) C 1.3511 -0.3315 0.1521 0.043(2) Uani 1.00 1 d . . .
C(13) C 1.4714 -0.2603 0.2799 0.051(2) Uani 1.00 1 d . . .
C(9) C 1.3466 -0.1066 0.1258 0.055(2) Uani 1.00 1 d . . .
C(8) C 1.3150 -0.0890 0.0346 0.059(2) Uani 1.00 1 d . . .
C(33) C 1.1089 0.0485 0.2237 0.066(3) Uani 1.00 1 d . . .
C(34) C 0.9529 0.0520 0.2001 0.056(2) Uani 1.00 1 d . . .
C(3) C 1.3566 0.0543 -0.1091 0.066(3) Uani 1.00 1 d . . .
C(15) C 1.3507 -0.2812 0.3732 0.050(2) Uani 1.00 1 d . . .
C(1) C 1.3479 -0.1759 -0.0923 0.052(2) Uani 1.00 1 d . . .
C(40) C 0.8848 -0.1479 0.0724 0.063(2) Uani 1.00 1 d . . .
C(31) C 1.0415 -0.0414 0.2496 0.055(2) Uani 1.00 1 d . . .
C(38) C 0.8804 -0.0152 -0.0524 0.071(3) Uani 1.00 1 d . . .
C(20) C 1.3965 -0.1278 0.4222 0.063(2) Uani 1.00 1 d . . .
C(35) C 0.9267 0.0252 0.1115 0.053(2) Uani 1.00 1 d . . .
C(12) C 1.3954 -0.5804 0.2653 0.058(2) Uani 1.00 1 d . . .
C(19) C 1.4228 -0.1495 0.5048 0.073(3) Uani 1.00 1 d . . .
C(16) C 1.3323 -0.4586 0.4079 0.064(3) Uani 1.00 1 d . . .
C(37) C 0.9210 0.1616 -0.0158 0.068(3) Uani 1.00 1 d . . .
C(36) C 0.9441 0.1811 0.0669 0.058(2) Uani 1.00 1 d . . .
C(39) C 0.8619 -0.1682 -0.0087 0.074(3) Uani 1.00 1 d . . .
C(4) C 1.2569 -0.2481 -0.1406 0.077(3) Uani 1.00 1 d . . .
C(6) C 1.3724 -0.4338 0.0237 0.054(2) Uani 1.00 1 d . . .
C(29) C 1.0703 0.1959 0.3704 0.088(3) Uani 1.00 1 d . . .
C(2) C 1.4080 -0.2986 -0.1225 0.069(3) Uani 1.00 1 d . . .
C(18) C 1.4047 -0.3206 0.5388 0.077(3) Uani 1.00 1 d . . .
C(21) C 1.1892 0.1091 0.6010 0.064(3) Uani 1.00 1 d . . .
C(25) C 1.1648 0.0842 0.5104 0.066(3) Uani 1.00 1 d . . .
C(26) C 1.1558 -0.1356 0.4830 0.088(3) Uani 1.00 1 d . . .
C(24) C 1.2748 -0.0026 0.6440 0.085(3) Uani 1.00 1 d . . .
C(22) C 1.1228 0.0182 0.6320 0.084(3) Uani 1.00 1 d . . .
C(27) C 1.1422 -0.1441 0.3906 0.095(3) Uani 1.00 1 d . . .
C(30) C 1.0627 -0.0211 0.3428 0.070(3) Uani 1.00 1 d . . .
C(17) C 1.3616 -0.4744 0.4921 0.079(3) Uani 1.00 1 d . . .
C(32) C 1.0409 -0.2670 0.2330 0.071(3) Uani 1.00 1 d . . .
C(28) C 1.0844 0.2018 0.4611 0.099(4) Uani 1.00 1 d . . .
C(23) C 1.2030 0.3379 0.6246 0.106(5) Uani 1.00 1 d . . .
H(1) H 1.4031 -0.4423 -0.1130 0.088(4) Uiso 1.00 1 c . . .
H(2) H 1.3949 -0.2759 -0.1782 0.088(4) Uiso 1.00 1 c . . .
H(3) H 1.4647 -0.2538 -0.0940 0.088(4) Uiso 1.00 1 c . . .
H(4) H 1.4131 0.0978 -0.0793 0.081(3) Uiso 1.00 1 c . . .
H(5) H 1.3455 0.0750 -0.1646 0.081(3) Uiso 1.00 1 c . . .
H(6) H 1.3172 0.1332 -0.0931 0.081(3) Uiso 1.00 1 c . . .
H(7) H 1.2177 -0.1694 -0.1244 0.089(4) Uiso 1.00 1 c . . .
H(8) H 1.2459 -0.2261 -0.1960 0.089(4) Uiso 1.00 1 c . . .
H(9) H 1.2505 -0.3913 -0.1313 0.089(4) Uiso 1.00 1 c . . .
H(10) H 1.4267 -0.1556 0.0235 0.053(2) Uiso 1.00 1 c . . .
H(11) H 1.3168 -0.4912 0.0013 0.066(3) Uiso 1.00 1 c . . .
H(12) H 1.4104 -0.5073 0.0042 0.066(3) Uiso 1.00 1 c . . .
H(13) H 1.4630 -0.4102 0.1364 0.063(3) Uiso 1.00 1 c . . .
H(14) H 1.4031 -0.5997 0.1277 0.063(3) Uiso 1.00 1 c . . .
H(15) H 1.3125 0.0528 0.0193 0.071(3) Uiso 1.00 1 c . . .
H(16) H 1.2594 -0.1475 0.0141 0.071(3) Uiso 1.00 1 c . . .
H(17) H 1.3094 -0.0316 0.1459 0.067(3) Uiso 1.00 1 c . . .
H(18) H 1.4023 -0.0485 0.1466 0.067(3) Uiso 1.00 1 c . . .
H(19) H 1.2946 -0.3852 0.1323 0.051(2) Uiso 1.00 1 c . . .
H(20) H 1.3162 -0.1166 0.2706 0.062(2) Uiso 1.00 1 c . . .
H(21) H 1.2692 -0.3280 0.2609 0.062(2) Uiso 1.00 1 c . . .
H(22) H 1.3012 -0.5687 0.3751 0.081(3) Uiso 1.00 1 c . . .
H(23) H 1.3490 -0.5958 0.5161 0.103(4) Uiso 1.00 1 c . . .
H(24) H 1.4226 -0.3332 0.5954 0.096(4) Uiso 1.00 1 c . . .
H(25) H 1.4553 -0.0429 0.5387 0.088(3) Uiso 1.00 1 c . . .
H(26) H 1.4104 -0.0063 0.3991 0.078(3) Uiso 1.00 1 c . . .
H(27) H 1.1384 0.0413 0.6880 0.104(4) Uiso 1.00 1 c . . .
H(28) H 1.0698 0.0841 0.6046 0.104(4) Uiso 1.00 1 c . . .
H(29) H 1.1177 -0.1267 0.6215 0.104(4) Uiso 1.00 1 c . . .
H(30) H 1.2246 0.3520 0.6812 0.130(6) Uiso 1.00 1 c . . .
H(31) H 1.2453 0.3810 0.6035 0.130(6) Uiso 1.00 1 c . . .
H(32) H 1.1535 0.4219 0.6028 0.130(6) Uiso 1.00 1 c . . .
H(33) H 1.2654 -0.1466 0.6328 0.098(4) Uiso 1.00 1 c . . .
H(34) H 1.3162 0.0465 0.6228 0.098(4) Uiso 1.00 1 c . . .
H(35) H 1.2949 0.0187 0.7003 0.098(4) Uiso 1.00 1 c . . .
H(36) H 1.2113 0.1407 0.4982 0.077(3) Uiso 1.00 1 c . . .
H(37) H 1.2072 -0.2064 0.5117 0.097(4) Uiso 1.00 1 c . . .
H(38) H 1.1094 -0.2005 0.4929 0.097(4) Uiso 1.00 1 c . . .
H(39) H 1.1905 -0.0891 0.3808 0.105(4) Uiso 1.00 1 c . . .
H(40) H 1.1347 -0.2854 0.3745 0.105(4) Uiso 1.00 1 c . . .
H(41) H 1.0941 0.3419 0.4786 0.116(5) Uiso 1.00 1 c . . .
H(42) H 1.0350 0.1509 0.4697 0.116(5) Uiso 1.00 1 c . . .
H(43) H 1.1176 0.2575 0.3610 0.099(4) Uiso 1.00 1 c . . .
H(44) H 1.0197 0.2700 0.3417 0.099(4) Uiso 1.00 1 c . . .
H(45) H 1.0157 -0.0791 0.3539 0.078(3) Uiso 1.00 1 c . . .
H(46) H 0.9110 -0.0173 0.2157 0.068(3) Uiso 1.00 1 c . . .
H(47) H 0.9531 0.1955 0.2124 0.068(3) Uiso 1.00 1 c . . .
H(48) H 0.9720 0.3041 0.0924 0.068(3) Uiso 1.00 1 c . . .
H(49) H 0.9334 0.2694 -0.0464 0.081(3) Uiso 1.00 1 c . . .
H(50) H 0.8660 -0.0292 -0.1087 0.083(3) Uiso 1.00 1 c . . .
H(51) H 0.8328 -0.2888 -0.0353 0.086(3) Uiso 1.00 1 c . . .
H(52) H 0.8714 -0.2550 0.1027 0.075(3) Uiso 1.00 1 c . . .

loop_
_atom_site_aniso_label
_atom_site_aniso_U_11
_atom_site_aniso_U_22
_atom_site_aniso_U_33
_atom_site_aniso_U_12
_atom_site_aniso_U_13
_atom_site_aniso_U_23
N(1) 0.1557 0.0422 0.0650 0.0154 0.0433 0.0076
N(2) 0.0515 0.0907 0.0816 -0.0034 0.0154 -0.0219
N(3) 0.2048 0.0530 0.0762 0.0144 0.0398 0.0027
N(4) 0.0612 0.1002 0.1267 0.0226 0.0292 0.0396
C(5) 0.0434 0.0452 0.0439 -0.0027 0.0141 -0.0018
C(7) 0.0724 0.0386 0.0473 0.0128 0.0255 0.0030
C(11) 0.0455 0.0403 0.0411 0.0044 0.0147 0.0036
C(14) 0.0511 0.0519 0.0508 0.0113 0.0217 0.0046
C(10) 0.0461 0.0393 0.0423 0.0031 0.0151 -0.0007
C(13) 0.0555 0.0512 0.0474 0.0159 0.0184 0.0019
C(9) 0.0719 0.0454 0.0511 0.0133 0.0264 0.0051
C(8) 0.0716 0.0559 0.0490 0.0210 0.0202 0.0078
C(33) 0.0556 0.0611 0.0732 0.0188 0.0117 0.0101
C(34) 0.0480 0.0581 0.0628 0.0042 0.0187 -0.0057
C(3) 0.0925 0.0549 0.0545 -0.0027 0.0295 0.0096
C(15) 0.0497 0.0550 0.0518 0.0137 0.0275 0.0127
C(1) 0.0549 0.0590 0.0426 -0.0118 0.0175 0.0001
C(40) 0.0545 0.0655 0.0679 -0.0080 0.0211 -0.0040
C(31) 0.0628 0.0484 0.0530 0.0097 0.0193 -0.0002
C(38) 0.0502 0.1022 0.0549 0.0100 0.0106 -0.0123
C(20) 0.0807 0.0621 0.0524 0.0073 0.0320 0.0068
C(35) 0.0430 0.0629 0.0539 0.0050 0.0164 -0.0018
C(12) 0.0777 0.0528 0.0437 0.0118 0.0221 0.0006
C(19) 0.0887 0.0801 0.0521 0.0053 0.0270 -0.0006
C(16) 0.0758 0.0612 0.0667 -0.0004 0.0382 0.0062
C(37) 0.0572 0.0801 0.0646 0.0044 0.0199 0.0109
C(36) 0.0523 0.0578 0.0596 0.0010 0.0126 -0.0046
C(39) 0.0519 0.0794 0.0832 -0.0025 0.0126 -0.0236
C(4) 0.0630 0.1076 0.0512 -0.0280 0.0070 0.0074
C(6) 0.0666 0.0479 0.0500 0.0026 0.0244 -0.0042
C(29) 0.1245 0.0510 0.0718 0.0239 0.0135 0.0031
C(2) 0.0933 0.0683 0.0584 -0.0062 0.0421 -0.0016
C(18) 0.0881 0.1010 0.0521 0.0211 0.0359 0.0182
C(21) 0.0750 0.0692 0.0471 -0.0101 0.0200 -0.0001
C(25) 0.0729 0.0659 0.0531 0.0066 0.0144 0.0052
C(26) 0.1026 0.0713 0.0675 0.0075 0.0014 0.0124
C(24) 0.0788 0.1070 0.0587 -0.0032 0.0093 -0.0029
C(22) 0.0936 0.1045 0.0608 -0.0077 0.0340 -0.0038
C(27) 0.1052 0.0950 0.0631 0.0530 0.0020 -0.0099
C(30) 0.0744 0.0631 0.0584 0.0204 0.0071 -0.0082
C(17) 0.1010 0.0796 0.0765 0.0162 0.0544 0.0319
C(32) 0.1032 0.0541 0.0547 0.0130 0.0257 0.0046
C(28) 0.1310 0.0993 0.0600 0.0469 0.0251 -0.0070
C(23) 0.1545 0.0811 0.0892 -0.0183 0.0496 -0.0173

loop_
_geom_bond_atom_site_label_1
_geom_bond_atom_site_label_2
_geom_bond_distance
_geom_bond_publ_flag
_geom_bond_site_symmetry_1
_geom_bond_site_symmetry_2
N(1) C(12) 1.11(1) yes . .
N(2) C(13) 1.13(1) yes . .
N(3) C(32) 1.13(1) yes . .
N(4) C(33) 1.13(1) yes . .
C(5) C(8) 1.52(1) yes . .
C(5) C(1) 1.54(1) yes . .
C(5) C(6) 1.51(1) yes . .
C(5) H(10) 0.950(9) no . .
C(7) C(10) 1.54(1) yes . .
C(7) C(6) 1.53(1) yes . .
C(7) H(13) 0.95(1) no . .
C(7) H(14) 0.95(1) no . .
C(11) C(14) 1.55(1) yes . .
C(11) C(10) 1.555(9) yes . .
C(11) C(13) 1.49(1) yes . .
C(11) C(12) 1.50(1) yes . .
C(14) C(15) 1.51(1) yes . .
C(14) H(20) 0.95(1) no . .
C(14) H(21) 0.95(1) no . .
C(10) C(9) 1.52(1) yes . .
C(10) H(19) 0.95(1) no . .
C(9) C(8) 1.53(1) yes . .
C(9) H(17) 0.95(1) no . .
C(9) H(18) 0.95(1) no . .
C(8) H(15) 0.95(1) no . .
C(8) H(16) 0.95(1) no . .
C(33) C(31) 1.48(1) yes . .
C(34) C(31) 1.56(1) yes . .
C(34) C(35) 1.49(1) yes . .
C(34) H(46) 0.95(1) no . .
C(34) H(47) 0.95(1) no . .
C(3) C(1) 1.53(1) yes . .
C(3) H(4) 0.95(1) no . .
C(3) H(5) 0.95(1) no . .
C(3) H(6) 0.95(2) no . .
C(15) C(20) 1.36(1) yes . .
C(15) C(16) 1.38(1) yes . .
C(1) C(4) 1.53(1) yes . .
C(1) C(2) 1.52(1) yes . .
C(40) C(35) 1.37(1) yes . .
C(40) C(39) 1.36(1) yes . .
C(40) H(52) 0.95(1) no . .
C(31) C(30) 1.58(1) yes . .
C(31) C(32) 1.48(1) yes . .
C(38) C(37) 1.37(1) yes . .
C(38) C(39) 1.36(2) yes . .
C(38) H(50) 0.95(1) no . .
C(20) C(19) 1.39(1) yes . .
C(20) H(26) 0.95(1) no . .
C(35) C(36) 1.37(1) yes . .
C(19) C(18) 1.34(2) yes . .
C(19) H(25) 0.95(1) no . .
C(16) C(17) 1.41(1) yes . .
C(16) H(22) 0.95(1) no . .
C(37) C(36) 1.39(1) yes . .
C(37) H(49) 0.95(1) no . .
C(36) H(48) 0.95(1) no . .
C(39) H(51) 0.95(2) no . .
C(4) H(7) 0.95(1) no . .
C(4) H(8) 0.95(1) no . .
C(4) H(9) 0.95(2) no . .
C(6) H(11) 0.95(1) no . .
C(6) H(12) 0.95(1) no . .
C(29) C(30) 1.47(1) yes . .
C(29) C(28) 1.55(1) yes . .
C(29) H(43) 0.95(2) no . .
C(29) H(44) 0.95(2) no . .
C(2) H(1) 0.95(1) no . .
C(2) H(2) 0.95(1) no . .
C(2) H(3) 0.95(1) no . .
C(18) C(17) 1.33(2) yes . .
C(18) H(24) 0.95(1) no . .
C(21) C(25) 1.53(1) yes . .
C(21) C(24) 1.54(1) yes . .
C(21) C(22) 1.52(2) yes . .
C(21) C(23) 1.53(2) yes . .
C(25) C(26) 1.49(2) yes . .
C(25) C(28) 1.53(1) yes . .
C(25) H(36) 0.95(1) no . .
C(26) C(27) 1.58(1) yes . .
C(26) H(37) 0.95(2) no . .
C(26) H(38) 0.95(2) no . .
C(24) H(33) 0.95(2) no . .
C(24) H(34) 0.95(2) no . .
C(24) H(35) 0.95(1) no . .
C(22) H(27) 0.95(1) no . .
C(22) H(28) 0.95(1) no . .
C(22) H(29) 0.95(2) no . .
C(27) C(30) 1.53(1) yes . .
C(27) H(39) 0.95(2) no . .
C(27) H(40) 0.95(2) no . .
C(30) H(45) 0.95(1) no . .
C(17) H(23) 0.95(2) no . .
C(28) H(41) 0.95(2) no . .
C(28) H(42) 0.95(2) no . .
C(23) H(30) 0.95(2) no . .
C(23) H(31) 0.95(2) no . .
C(23) H(32) 0.95(2) no . .

loop_
_cod_related_entry_id
_cod_related_entry_database
_cod_related_entry_code
1 ChemSpider 9612724
